data_7061978
loop_
_publ_author_name
'Kumar, Loveneesh'
'Verma, Nishant'
'Kumar, Neeraj'
'Sehrawat, Hitesh'
'Kumar, Rupesh'
'Chandra, Ramesh'

_publ_section_title
;
 Microwave-assisted catalyst-free multicomponent one-pot green synthesis
 of highly functionalized aminocyanopyridines and (4-hydroxy)quinolines in
 aqueous medium and its in silico studies
;
_journal_issue 43
_journal_name_full 'New Journal of Chemistry'
_journal_page_first 20580
_journal_page_last 20591
_journal_paper_doi 10.1039/D2NJ03933H
_journal_volume 46
_journal_year 2022
_chemical_formula_moiety 'C13 H7 N3 O'
_chemical_formula_sum 'C13 H7 N3 O'
_chemical_formula_weight 221.22
_space_group_crystal_system triclinic
_space_group_IT_number 2
_space_group_name_Hall '-P 1'
_space_group_name_H-M_alt 'P -1'
_atom_sites_solution_hydrogens geom
_audit_creation_method SHELXL-2018/3
_audit_update_record
;
2022-04-26 deposited with the CCDC.	2022-09-30 downloaded from the CCDC.
;
_cell_angle_alpha 93.253(4)
_cell_angle_beta 106.352(4)
_cell_angle_gamma 100.812(4)
_cell_formula_units_Z 2
_cell_length_a 6.6879(7)
_cell_length_b 8.0843(9)
_cell_length_c 9.8873(11)
_cell_measurement_reflns_used 2497
_cell_measurement_temperature 150(2)
_cell_measurement_theta_max 28.33
_cell_measurement_theta_min 2.42
_cell_volume 500.43(10)
_computing_structure_refinement 'SHELXL-2018/3 (Sheldrick, 2018)'
_computing_structure_solution 'SHELXT 2018/2 (Sheldrick, 2018)'
_diffrn_ambient_temperature 150(2)
_diffrn_measured_fraction_theta_full 1.000
_diffrn_measured_fraction_theta_max 0.999
_diffrn_measurement_device_type 'BRUKER APEX-II CCD'
_diffrn_measurement_method '\f and \w scans'
_diffrn_radiation_type MoK\a
_diffrn_radiation_wavelength 0.71073
_diffrn_reflns_av_R_equivalents 0.0808
_diffrn_reflns_av_unetI/netI 0.0479
_diffrn_reflns_Laue_measured_fraction_full 1.000
_diffrn_reflns_Laue_measured_fraction_max 0.999
_diffrn_reflns_limit_h_max 8
_diffrn_reflns_limit_h_min -8
_diffrn_reflns_limit_k_max 10
_diffrn_reflns_limit_k_min -10
_diffrn_reflns_limit_l_max 13
_diffrn_reflns_limit_l_min -13
_diffrn_reflns_number 22207
_diffrn_reflns_point_group_measured_fraction_full 1.000
_diffrn_reflns_point_group_measured_fraction_max 0.999
_diffrn_reflns_theta_full 25.242
_diffrn_reflns_theta_max 28.352
_diffrn_reflns_theta_min 2.161
_exptl_absorpt_coefficient_mu 0.098
_exptl_absorpt_correction_type none
_exptl_crystal_colour White
_exptl_crystal_density_diffrn 1.468
_exptl_crystal_description NEEDLE
_exptl_crystal_F_000 228
_exptl_crystal_size_max 0.224
_exptl_crystal_size_mid 0.110
_exptl_crystal_size_min 0.055
_refine_diff_density_max 0.253
_refine_diff_density_min -0.287
_refine_diff_density_rms 0.066
_refine_ls_extinction_method none
_refine_ls_goodness_of_fit_ref 1.048
_refine_ls_hydrogen_treatment constr
_refine_ls_matrix_type full
_refine_ls_number_parameters 154
_refine_ls_number_reflns 2494
_refine_ls_number_restraints 0
_refine_ls_restrained_S_all 1.048
_refine_ls_R_factor_all 0.1003
_refine_ls_R_factor_gt 0.0570
_refine_ls_shift/su_max 0.000
_refine_ls_shift/su_mean 0.000
_refine_ls_structure_factor_coef Fsqd
_refine_ls_weighting_details 'w=1/[\s^2^(Fo^2^)+(0.0769P)^2^+0.3087P] where P=(Fo^2^+2Fc^2^)/3'
_refine_ls_weighting_scheme calc
_refine_ls_wR_factor_gt 0.1457
_refine_ls_wR_factor_ref 0.1721
_reflns_Friedel_coverage 0.000
_reflns_number_gt 1659
_reflns_number_total 2494
_reflns_threshold_expression 'I > 2\s(I)'
_cod_data_source_file d2nj03933h2.cif
_cod_data_source_block shelx
_cod_depositor_comments 'Adding full bibliography for 7061978.cif.'
_cod_database_code 7061978
_shelx_shelxl_version_number 2018/3
_shelx_space_group_comment
;
The symmetry employed for this shelxl refinement is uniquely defined
by the following loop, which should always be used as a source of
symmetry information in preference to the above space-group names.
They are only intended as comments.
;
_shelx_estimated_absorpt_t_min 0.978
_shelx_estimated_absorpt_t_max 0.995

loop_
_space_group_symop_operation_xyz
'x, y, z'
'-x, -y, -z'

loop_
_atom_site_label
_atom_site_type_symbol
_atom_site_fract_x
_atom_site_fract_y
_atom_site_fract_z
_atom_site_U_iso_or_equiv
_atom_site_adp_type
_atom_site_occupancy
_atom_site_site_symmetry_order
_atom_site_calc_flag
_atom_site_refinement_flags_posn
_atom_site_refinement_flags_adp
_atom_site_refinement_flags_occupancy
_atom_site_disorder_assembly
_atom_site_disorder_group
O1 O 0.1709(2) 0.2442(2) 0.50996(17) 0.0323(4) Uani 1 1 d . . . . .
N1 N 0.7297(3) 0.2119(2) 0.43400(18) 0.0226(4) Uani 1 1 d . . . . .
H1 H 0.851507 0.209203 0.417183 0.027 Uiso 1 1 calc R U . . .
N2 N 0.6517(3) 0.6969(3) 1.0185(2) 0.0350(5) Uani 1 1 d . . . . .
N3 N 1.1012(3) 0.6085(3) 0.8069(2) 0.0392(5) Uani 1 1 d . . . . .
C1 C 0.3493(3) 0.1218(3) 0.3675(2) 0.0208(4) Uani 1 1 d . . . . .
C2 C 0.5431(3) 0.1166(2) 0.3407(2) 0.0204(4) Uani 1 1 d . . . . .
C3 C 0.5474(3) 0.0162(3) 0.2213(2) 0.0244(5) Uani 1 1 d . . . . .
H3 H 0.679022 0.014047 0.203059 0.029 Uiso 1 1 calc R U . . .
C4 C 0.3606(3) -0.0787(3) 0.1314(2) 0.0261(5) Uani 1 1 d . . . . .
H4 H 0.362828 -0.145825 0.049989 0.031 Uiso 1 1 calc R U . . .
C5 C 0.1667(3) -0.0775(3) 0.1586(2) 0.0283(5) Uani 1 1 d . . . . .
H5 H 0.038089 -0.145075 0.096608 0.034 Uiso 1 1 calc R U . . .
C6 C 0.1619(3) 0.0210(3) 0.2748(2) 0.0253(5) Uani 1 1 d . . . . .
H6 H 0.029502 0.020961 0.292599 0.030 Uiso 1 1 calc R U . . .
C7 C 0.3429(3) 0.2310(3) 0.4890(2) 0.0206(4) Uani 1 1 d . . . . .
C8 C 0.5484(3) 0.3238(3) 0.5820(2) 0.0207(4) Uani 1 1 d . . . . .
C9 C 0.7309(3) 0.3076(3) 0.5484(2) 0.0225(5) Uani 1 1 d . . . . .
H9 H 0.864342 0.367767 0.610143 0.027 Uiso 1 1 calc R U . . .
C10 C 0.5459(3) 0.4251(3) 0.7059(2) 0.0227(5) Uani 1 1 d . . . . .
H10 H 0.409730 0.414919 0.720288 0.027 Uiso 1 1 calc R U . . .
C11 C 0.7072(3) 0.5327(3) 0.8053(2) 0.0225(5) Uani 1 1 d . . . . .
C12 C 0.6695(3) 0.6214(3) 0.9224(2) 0.0257(5) Uani 1 1 d . . . . .
C13 C 0.9257(3) 0.5729(3) 0.8052(2) 0.0264(5) Uani 1 1 d . . . . .

loop_
_atom_site_aniso_label
_atom_site_aniso_U_11
_atom_site_aniso_U_22
_atom_site_aniso_U_33
_atom_site_aniso_U_23
_atom_site_aniso_U_13
_atom_site_aniso_U_12
O1 0.0167(7) 0.0436(10) 0.0356(9) -0.0099(7) 0.0101(6) 0.0049(6)
N1 0.0135(7) 0.0291(10) 0.0266(9) -0.0021(7) 0.0097(7) 0.0037(7)
N2 0.0298(10) 0.0365(12) 0.0379(12) -0.0073(9) 0.0152(9) 0.0010(8)
N3 0.0251(10) 0.0495(13) 0.0385(12) -0.0057(10) 0.0097(9) -0.0001(9)
C1 0.0171(9) 0.0221(10) 0.0226(10) 0.0019(8) 0.0050(8) 0.0047(8)
C2 0.0179(9) 0.0209(10) 0.0217(10) 0.0036(8) 0.0050(8) 0.0034(8)
C3 0.0223(10) 0.0292(11) 0.0246(11) 0.0024(9) 0.0102(8) 0.0073(8)
C4 0.0277(11) 0.0287(11) 0.0212(10) -0.0010(9) 0.0063(8) 0.0066(9)
C5 0.0215(10) 0.0300(12) 0.0275(11) -0.0038(9) 0.0010(9) 0.0027(8)
C6 0.0171(9) 0.0280(11) 0.0291(11) -0.0025(9) 0.0056(8) 0.0043(8)
C7 0.0149(9) 0.0242(11) 0.0233(10) 0.0009(8) 0.0061(8) 0.0051(8)
C8 0.0163(9) 0.0216(10) 0.0241(10) 0.0015(8) 0.0061(8) 0.0043(8)
C9 0.0160(9) 0.0256(11) 0.0238(10) -0.0002(8) 0.0047(8) 0.0021(8)
C10 0.0201(10) 0.0246(11) 0.0244(11) 0.0010(9) 0.0085(8) 0.0050(8)
C11 0.0215(10) 0.0237(11) 0.0237(10) 0.0008(8) 0.0094(8) 0.0045(8)
C12 0.0207(10) 0.0251(11) 0.0297(11) -0.0016(9) 0.0082(8) 0.0013(8)
C13 0.0245(11) 0.0288(12) 0.0249(11) -0.0013(9) 0.0092(9) 0.0022(9)

loop_
_atom_type_symbol
_atom_type_description
_atom_type_scat_dispersion_real
_atom_type_scat_dispersion_imag
_atom_type_scat_source
C C 0.0033 0.0016 'International Tables Vol C Tables 4.2.6.8 and 6.1.1.4'
H H 0.0000 0.0000 'International Tables Vol C Tables 4.2.6.8 and 6.1.1.4'
N N 0.0061 0.0033 'International Tables Vol C Tables 4.2.6.8 and 6.1.1.4'
O O 0.0106 0.0060 'International Tables Vol C Tables 4.2.6.8 and 6.1.1.4'

loop_
_geom_angle_atom_site_label_1
_geom_angle_atom_site_label_2
_geom_angle_atom_site_label_3
_geom_angle
_geom_angle_site_symmetry_1
_geom_angle_site_symmetry_3
_geom_angle_publ_flag
C9 N1 C2 122.07(16) . . ?
C6 C1 C2 118.40(18) . . ?
C6 C1 C7 120.80(17) . . ?
C2 C1 C7 120.80(17) . . ?
N1 C2 C1 118.81(17) . . ?
N1 C2 C3 120.66(17) . . ?
C1 C2 C3 120.52(18) . . ?
C4 C3 C2 119.57(19) . . ?
C3 C4 C5 120.46(19) . . ?
C6 C5 C4 120.07(19) . . ?
C5 C6 C1 120.95(19) . . ?
O1 C7 C8 122.38(18) . . ?
O1 C7 C1 121.64(17) . . ?
C8 C7 C1 115.98(17) . . ?
C9 C8 C10 124.34(18) . . ?
C9 C8 C7 118.89(18) . . ?
C10 C8 C7 116.76(17) . . ?
N1 C9 C8 123.36(18) . . ?
C11 C10 C8 130.24(18) . . ?
C10 C11 C12 121.19(18) . . ?
C10 C11 C13 125.49(18) . . ?
C12 C11 C13 113.31(18) . . ?
N2 C12 C11 176.0(2) . . ?
N3 C13 C11 178.5(2) . . ?

loop_
_geom_bond_atom_site_label_1
_geom_bond_atom_site_label_2
_geom_bond_distance
_geom_bond_site_symmetry_2
_geom_bond_publ_flag
O1 C7 1.247(2) . ?
N1 C9 1.331(3) . ?
N1 C2 1.383(2) . ?
N2 C12 1.147(3) . ?
N3 C13 1.150(3) . ?
C1 C6 1.400(3) . ?
C1 C2 1.401(3) . ?
C1 C7 1.465(3) . ?
C2 C3 1.405(3) . ?
C3 C4 1.370(3) . ?
C4 C5 1.398(3) . ?
C5 C6 1.372(3) . ?
C7 C8 1.456(3) . ?
C8 C9 1.378(3) . ?
C8 C10 1.441(3) . ?
C10 C11 1.357(3) . ?
C11 C12 1.433(3) . ?
C11 C13 1.437(3) . ?
